data_4085682
loop_
_publ_author_name
'Burns, Christopher T.'
'Shang, Suisheng'
'Mashuta, Mark S.'

_publ_section_title
;
 Synthesis and Reactivity of Neutral Palladium(II) Alkyl Complexes that
 Contain Phosphinimine-Arenesulfonate Ligands
;
_journal_issue 10
_journal_name_full Organometallics
_journal_page_first 1844
_journal_paper_doi 10.1021/om501262r
_journal_volume 34
_journal_year 2015
_chemical_formula_moiety 'C35 H37 N2 O3 P Pd S'
_chemical_formula_sum 'C35 H37 N2 O3 P Pd S'
_chemical_formula_weight 703.10
_chemical_name_common
; 
K^2^(2-triphenylphosphinimine-5-methylbenzenesulfonate)
 palladium(methyl)(4-tbutylpyridine)
;
_chemical_name_systematic
; 
 K^2^(2-triphenylphosphinimine-5-methylbenzenesulfonate)
 palladium(methyl)(4-tbutylpyridine) 
;
_space_group_IT_number 60
_symmetry_cell_setting orthorhombic
_symmetry_space_group_name_Hall '-P 2n 2ab'
_symmetry_space_group_name_H-M 'P b c n'
_atom_sites_solution_hydrogens geom
_atom_sites_solution_primary direct
_atom_sites_solution_secondary difmap
_audit_creation_method
;
 <i>CrysAlis PRO</i> (Agilent, 2013) 
;
_audit_update_record
;
May_17_2012 text and data added by Mark S. Mashuta
Sept_2_2012 text and data added by Mark S. Mashuta
Dec_9_2014 text and data added by Mark S. Mashuta
;
_cell_angle_alpha 90.00
_cell_angle_beta 90.00
_cell_angle_gamma 90.00
_cell_formula_units_Z 8
_cell_length_a 17.86211(17)
_cell_length_b 17.52994(15)
_cell_length_c 21.0147(2)
_cell_measurement_reflns_used 36170
_cell_measurement_temperature 100.05(10)
_cell_measurement_theta_max 30.6634
_cell_measurement_theta_min 3.2048
_cell_volume 6580.16(10)
_computing_cell_refinement '<i>CrysAlis PRO</i> (Agilent, 2010)'
_computing_data_collection '<i>CrysAlis PRO</i> (Agilent, 2010)'
_computing_data_reduction '<i>CrysAlis PRO</i> (Agilent, 2010)'
_computing_molecular_graphics 'ORTEP-3 (Farrugia, 1997) and Mercury (Macrae<i>et al.</i>, 2006)'
_computing_publication_material 'PLATON (Spek, 2009)'
_computing_structure_refinement '<i>SHELXL-97</i> (Sheldrick, 2008)'
_computing_structure_solution '<i>SHELXS-97</i> (Sheldrick, 2008)'
_diffrn_ambient_temperature 100.0
_diffrn_detector_area_resol_mean 10.2836
_diffrn_measured_fraction_theta_full 0.998
_diffrn_measured_fraction_theta_max 0.998
_diffrn_measurement_details
;
  1 omega  -13.00   92.00   1.0000   30.0000
omega____ theta____ kappa____ phi______ frames
    -       17.8953   57.0000    0.0000 105

  2 omega   -7.00  101.00   1.0000   30.0000
omega____ theta____ kappa____ phi______ frames
    -       17.8953   77.0000 -150.0000 108

  3 omega  -28.00   -2.00   1.0000   30.0000
omega____ theta____ kappa____ phi______ frames
    -       17.8953  -57.0000   90.0000 26

  4 omega   23.00   49.00   1.0000   30.0000
omega____ theta____ kappa____ phi______ frames
    -       17.8953  -57.0000   90.0000 26

  5 omega   -8.00  101.00   1.0000   30.0000
omega____ theta____ kappa____ phi______ frames
    -       17.8953   77.0000   90.0000 109

  6 omega  -66.00   54.00   1.0000   30.0000
omega____ theta____ kappa____ phi______ frames
    -       17.8953  -77.0000   30.0000 120

  7 omega  -60.00   50.00   1.0000   30.0000
omega____ theta____ kappa____ phi______ frames
    -       17.8953  -57.0000  120.0000 110

  8 omega  -18.00  102.00   1.0000   30.0000
omega____ theta____ kappa____ phi______ frames
    -       17.8953   77.0000  120.0000 120

  9 omega  -15.00   62.00   1.0000   30.0000
omega____ theta____ kappa____ phi______ frames
    -       17.8953   57.0000  -90.0000 77

 10 omega  -60.00   50.00   1.0000   30.0000
omega____ theta____ kappa____ phi______ frames
    -       17.8953  -57.0000 -120.0000 110

;
_diffrn_measurement_device_type 'Xcalibur, Ruby, Gemini'
_diffrn_measurement_method '\w scans'
_diffrn_radiation_monochromator graphite
_diffrn_radiation_source 'Enhance (Mo) X-ray Source'
_diffrn_radiation_type 'Mo K\a'
_diffrn_radiation_wavelength 0.71073
_diffrn_reflns_av_R_equivalents 0.0000
_diffrn_reflns_av_sigmaI/netI 0.0286
_diffrn_reflns_limit_h_max 24
_diffrn_reflns_limit_h_min 0
_diffrn_reflns_limit_k_max 24
_diffrn_reflns_limit_k_min 0
_diffrn_reflns_limit_l_max 28
_diffrn_reflns_limit_l_min 0
_diffrn_reflns_number 8871
_diffrn_reflns_theta_full 29.16
_diffrn_reflns_theta_max 29.16
_diffrn_reflns_theta_min 3.21
_exptl_absorpt_coefficient_mu 0.713
_exptl_absorpt_correction_T_max 1.0000
_exptl_absorpt_correction_T_min 0.9103
_exptl_absorpt_correction_type multi-scan
_exptl_absorpt_process_details
;
CrysAlisPro, Agilent Technologies,
Version 1.171.35.15 (release 03-08-2011 CrysAlis171 .NET)
(compiled Aug  3 2011,13:03:54)
Empirical absorption correction using spherical harmonics,
implemented in SCALE3 ABSPACK scaling algorithm.
;
_exptl_crystal_colour yellow
_exptl_crystal_density_diffrn 1.419
_exptl_crystal_density_meas ?
_exptl_crystal_density_method 'not measured'
_exptl_crystal_description prism
_exptl_crystal_F_000 2896
_exptl_crystal_size_max 0.23
_exptl_crystal_size_mid 0.14
_exptl_crystal_size_min 0.13
_refine_diff_density_max 1.719
_refine_diff_density_min -1.173
_refine_diff_density_rms 0.109
_refine_ls_goodness_of_fit_ref 1.079
_refine_ls_hydrogen_treatment mixed
_refine_ls_matrix_type full
_refine_ls_number_parameters 344
_refine_ls_number_reflns 8871
_refine_ls_number_restraints 0
_refine_ls_restrained_S_all 1.079
_refine_ls_R_factor_all 0.0649
_refine_ls_R_factor_gt 0.0435
_refine_ls_shift/su_max 0.002
_refine_ls_shift/su_mean 0.000
_refine_ls_structure_factor_coef Fsqd
_refine_ls_weighting_details 'calc w=1/[\s^2^(Fo^2^)+(0.0351P)^2^+1.6771P] where P=(Fo^2^+2Fc^2^)/3'
_refine_ls_weighting_scheme calc
_refine_ls_wR_factor_gt 0.0957
_refine_ls_wR_factor_ref 0.1041
_reflns_number_gt 6867
_reflns_number_total 8871
_reflns_threshold_expression I>2\s(I)
_cod_data_source_file om501262r_si_001.cif
_cod_data_source_block 5a
_cod_depositor_comments
;
The following automatic conversions were performed:

'_exptl_crystal_density_meas' value 'not measured' was changed to '?'
- the value is perceived as not measured.

Automatic conversion script
Id: cif_fix_values 3271 2015-04-21 07:52:19Z andrius 

 Adding full bibliography for 4085682--4085683.cif.
;
_cod_original_cell_volume 6580.15(11)
_cod_database_code 4085682

loop_
_symmetry_equiv_pos_as_xyz
'x, y, z'
'-x+1/2, -y+1/2, z+1/2'
'-x, y, -z+1/2'
'x+1/2, -y+1/2, -z'
'-x, -y, -z'
'x-1/2, y-1/2, -z-1/2'
'x, -y, z-1/2'
'-x-1/2, y-1/2, z'

loop_
_atom_site_label
_atom_site_type_symbol
_atom_site_fract_x
_atom_site_fract_y
_atom_site_fract_z
_atom_site_U_iso_or_equiv
_atom_site_adp_type
_atom_site_occupancy
_atom_site_symmetry_multiplicity
_atom_site_calc_flag
_atom_site_refinement_flags
Pd1 Pd 0.418041(11) 0.706681(11) 0.407529(10) 0.01598(6) Uani 1 1 d .
S1 S 0.32804(4) 0.78354(4) 0.28981(3) 0.01910(14) Uani 1 1 d .
P1 P 0.38465(4) 0.87007(4) 0.46860(3) 0.01610(14) Uani 1 1 d .
O1 O 0.38671(12) 0.72898(12) 0.30944(10) 0.0228(4) Uani 1 1 d .
O2 O 0.35438(13) 0.86163(12) 0.28939(10) 0.0287(5) Uani 1 1 d .
O3 O 0.29334(12) 0.75948(13) 0.23096(10) 0.0262(5) Uani 1 1 d .
N1 N 0.34949(12) 0.79589(13) 0.43498(11) 0.0163(4) Uani 1 1 d .
N2 N 0.48971(13) 0.62600(13) 0.37465(12) 0.0203(5) Uani 1 1 d .
C1 C 0.25749(16) 0.77967(15) 0.34955(13) 0.0184(5) Uani 1 1 d .
C2 C 0.18409(17) 0.76939(16) 0.32972(14) 0.0221(6) Uani 1 1 d .
H2 H 0.1746 0.7600 0.2869 0.027 Uiso 1 1 calc R
C3 C 0.12426(16) 0.77267(17) 0.37207(15) 0.0237(6) Uani 1 1 d .
C4 C 0.14044(16) 0.78592(17) 0.43583(14) 0.0220(6) Uani 1 1 d .
H4 H 0.1016 0.7894 0.4651 0.026 Uiso 1 1 calc R
C5 C 0.21410(15) 0.79406(16) 0.45638(13) 0.0199(5) Uani 1 1 d .
H5 H 0.2235 0.8018 0.4994 0.024 Uiso 1 1 calc R
C6 C 0.27398(15) 0.79089(14) 0.41416(12) 0.0161(5) Uani 1 1 d .
C7 C 0.04506(18) 0.7609(2) 0.34897(17) 0.0349(8) Uani 1 1 d .
H7A H 0.0289 0.7103 0.3596 0.052 Uiso 1 1 calc R
H7B H 0.0433 0.7676 0.3037 0.052 Uiso 1 1 calc R
H7C H 0.0126 0.7974 0.3690 0.052 Uiso 1 1 calc R
C8 C 0.48173(18) 0.87379(18) 0.44591(19) 0.0348(3) Uani 1 1 d .
C9 C 0.49793(19) 0.86894(18) 0.38065(19) 0.0348(3) Uani 1 1 d .
H9 H 0.4592 0.8681 0.3510 0.042 Uiso 1 1 calc R
C10 C 0.57220(18) 0.86536(18) 0.36035(19) 0.0348(3) Uani 1 1 d .
H10 H 0.5833 0.8639 0.3171 0.042 Uiso 1 1 calc R
C11 C 0.62888(19) 0.86395(18) 0.40450(19) 0.0348(3) Uani 1 1 d .
H11 H 0.6782 0.8597 0.3909 0.042 Uiso 1 1 calc R
C12 C 0.61363(19) 0.86885(18) 0.46924(19) 0.0348(3) Uani 1 1 d .
H12 H 0.6527 0.8686 0.4985 0.042 Uiso 1 1 calc R
C13 C 0.53958(18) 0.87415(18) 0.49022(19) 0.0348(3) Uani 1 1 d .
H13 H 0.5291 0.8779 0.5335 0.042 Uiso 1 1 calc R
C14 C 0.38166(15) 0.87090(16) 0.55459(13) 0.0182(5) Uani 1 1 d .
C15 C 0.34895(16) 0.81076(16) 0.58743(14) 0.0206(6) Uani 1 1 d .
H15 H 0.3281 0.7701 0.5651 0.025 Uiso 1 1 calc R
C16 C 0.34733(18) 0.81118(18) 0.65380(15) 0.0264(6) Uani 1 1 d .
H16 H 0.3238 0.7719 0.6758 0.032 Uiso 1 1 calc R
C17 C 0.38090(19) 0.87045(19) 0.68683(16) 0.0309(7) Uani 1 1 d .
H17 H 0.3817 0.8697 0.7311 0.037 Uiso 1 1 calc R
C18 C 0.41322(19) 0.93076(18) 0.65442(16) 0.0299(7) Uani 1 1 d .
H18 H 0.4353 0.9705 0.6769 0.036 Uiso 1 1 calc R
C19 C 0.41266(17) 0.93206(17) 0.58874(14) 0.0237(6) Uani 1 1 d .
H19 H 0.4329 0.9735 0.5671 0.028 Uiso 1 1 calc R
C20 C 0.3346(2) 0.95503(18) 0.44559(17) 0.0343(3) Uani 1 1 d .
C21 C 0.2703(2) 0.97507(18) 0.47980(17) 0.0343(3) Uani 1 1 d .
H21 H 0.2573 0.9476 0.5160 0.041 Uiso 1 1 calc R
C22 C 0.2255(2) 1.03576(18) 0.46004(17) 0.0343(3) Uani 1 1 d .
H22 H 0.1825 1.0482 0.4827 0.041 Uiso 1 1 calc R
C23 C 0.2450(2) 1.07701(18) 0.40722(17) 0.0343(3) Uani 1 1 d .
H23 H 0.2152 1.1176 0.3941 0.041 Uiso 1 1 calc R
C24 C 0.3083(2) 1.05861(18) 0.37357(17) 0.0343(3) Uani 1 1 d .
H24 H 0.3213 1.0873 0.3380 0.041 Uiso 1 1 calc R
C25 C 0.3535(2) 0.99732(18) 0.39199(17) 0.0343(3) Uani 1 1 d .
H25 H 0.3960 0.9850 0.3685 0.041 Uiso 1 1 calc R
C26 C 0.53898(17) 0.64864(17) 0.32993(15) 0.0263(6) Uani 1 1 d .
H26 H 0.5371 0.6989 0.3158 0.032 Uiso 1 1 calc R
C27 C 0.59177(17) 0.60095(18) 0.30436(16) 0.0272(7) Uani 1 1 d .
H27 H 0.6248 0.6194 0.2738 0.033 Uiso 1 1 calc R
C28 C 0.59643(16) 0.52501(16) 0.32376(14) 0.0210(6) Uani 1 1 d .
C29 C 0.54442(16) 0.50180(16) 0.36915(15) 0.0236(6) Uani 1 1 d .
H29 H 0.5443 0.4515 0.3832 0.028 Uiso 1 1 calc R
C30 C 0.49314(17) 0.55300(16) 0.39333(15) 0.0233(6) Uani 1 1 d .
H30 H 0.4594 0.5361 0.4240 0.028 Uiso 1 1 calc R
C31 C 0.65546(16) 0.47230(17) 0.29469(15) 0.0234(6) Uani 1 1 d .
C32 C 0.73330(18) 0.5079(2) 0.3048(2) 0.0384(8) Uani 1 1 d .
H32A H 0.7427 0.5134 0.3495 0.058 Uiso 1 1 calc R
H32B H 0.7351 0.5570 0.2847 0.058 Uiso 1 1 calc R
H32C H 0.7707 0.4754 0.2864 0.058 Uiso 1 1 calc R
C33 C 0.6558(2) 0.39353(19) 0.32530(19) 0.0362(8) Uani 1 1 d .
H33A H 0.6639 0.3985 0.3703 0.054 Uiso 1 1 calc R
H33B H 0.6951 0.3633 0.3070 0.054 Uiso 1 1 calc R
H33C H 0.6085 0.3691 0.3179 0.054 Uiso 1 1 calc R
C34 C 0.6408(2) 0.4650(2) 0.22351(17) 0.0383(8) Uani 1 1 d .
H34A H 0.6788 0.4335 0.2046 0.057 Uiso 1 1 calc R
H34B H 0.6419 0.5147 0.2043 0.057 Uiso 1 1 calc R
H34C H 0.5926 0.4422 0.2168 0.057 Uiso 1 1 calc R
C35 C 0.44287(18) 0.67799(18) 0.49745(15) 0.0229(6) Uani 1 1 d .
H35A H 0.456(2) 0.721(2) 0.5200(19) 0.038(11) Uiso 1 1 d .
H35B H 0.398(2) 0.657(2) 0.5144(18) 0.033(10) Uiso 1 1 d .
H35C H 0.4814(19) 0.640(2) 0.4981(17) 0.027(9) Uiso 1 1 d .

loop_
_atom_site_aniso_label
_atom_site_aniso_U_11
_atom_site_aniso_U_22
_atom_site_aniso_U_33
_atom_site_aniso_U_23
_atom_site_aniso_U_13
_atom_site_aniso_U_12
Pd1 0.01522(10) 0.01321(10) 0.01953(10) -0.00082(7) 0.00150(8) 0.00148(8)
S1 0.0227(3) 0.0182(3) 0.0164(3) 0.0003(2) 0.0023(2) 0.0018(3)
P1 0.0162(3) 0.0128(3) 0.0193(3) -0.0003(2) 0.0039(3) -0.0001(3)
O1 0.0229(10) 0.0254(10) 0.0201(10) -0.0008(8) 0.0019(8) 0.0059(8)
O2 0.0424(13) 0.0195(10) 0.0242(11) 0.0028(8) 0.0090(9) -0.0032(9)
O3 0.0285(11) 0.0312(11) 0.0190(10) -0.0026(8) -0.0001(8) 0.0047(9)
N1 0.0159(10) 0.0145(10) 0.0185(10) -0.0011(8) 0.0026(8) 0.0008(9)
N2 0.0196(11) 0.0154(11) 0.0257(12) -0.0010(9) 0.0035(9) 0.0015(9)
C1 0.0211(13) 0.0144(12) 0.0196(12) 0.0025(10) 0.0023(11) 0.0026(10)
C2 0.0255(15) 0.0203(13) 0.0205(13) -0.0001(11) -0.0007(11) 0.0016(11)
C3 0.0190(13) 0.0234(14) 0.0289(15) 0.0006(12) -0.0005(12) -0.0007(11)
C4 0.0182(13) 0.0248(14) 0.0232(14) -0.0001(11) 0.0047(11) 0.0002(11)
C5 0.0194(13) 0.0201(13) 0.0201(13) -0.0001(11) 0.0029(10) -0.0009(11)
C6 0.0168(12) 0.0117(11) 0.0198(12) 0.0003(10) -0.0001(10) 0.0018(10)
C7 0.0206(15) 0.050(2) 0.0346(18) -0.0001(16) -0.0033(13) -0.0025(15)
C8 0.0263(7) 0.0203(6) 0.0576(9) -0.0054(6) 0.0167(6) -0.0045(5)
C9 0.0263(7) 0.0203(6) 0.0576(9) -0.0054(6) 0.0167(6) -0.0045(5)
C10 0.0263(7) 0.0203(6) 0.0576(9) -0.0054(6) 0.0167(6) -0.0045(5)
C11 0.0263(7) 0.0203(6) 0.0576(9) -0.0054(6) 0.0167(6) -0.0045(5)
C12 0.0263(7) 0.0203(6) 0.0576(9) -0.0054(6) 0.0167(6) -0.0045(5)
C13 0.0263(7) 0.0203(6) 0.0576(9) -0.0054(6) 0.0167(6) -0.0045(5)
C14 0.0169(12) 0.0171(12) 0.0205(13) -0.0021(10) 0.0025(10) 0.0023(10)
C15 0.0198(13) 0.0180(13) 0.0241(14) 0.0004(10) 0.0026(11) 0.0023(10)
C16 0.0284(16) 0.0254(15) 0.0255(15) 0.0041(12) 0.0079(12) 0.0058(12)
C17 0.0384(18) 0.0296(16) 0.0246(15) -0.0027(13) 0.0020(13) 0.0093(14)
C18 0.0380(18) 0.0240(15) 0.0278(15) -0.0063(12) -0.0052(14) 0.0028(14)
C19 0.0270(15) 0.0173(13) 0.0268(14) -0.0024(11) 0.0008(12) -0.0010(11)
C20 0.0450(8) 0.0189(6) 0.0388(8) 0.0003(5) -0.0038(6) 0.0036(6)
C21 0.0450(8) 0.0189(6) 0.0388(8) 0.0003(5) -0.0038(6) 0.0036(6)
C22 0.0450(8) 0.0189(6) 0.0388(8) 0.0003(5) -0.0038(6) 0.0036(6)
C23 0.0450(8) 0.0189(6) 0.0388(8) 0.0003(5) -0.0038(6) 0.0036(6)
C24 0.0450(8) 0.0189(6) 0.0388(8) 0.0003(5) -0.0038(6) 0.0036(6)
C25 0.0450(8) 0.0189(6) 0.0388(8) 0.0003(5) -0.0038(6) 0.0036(6)
C26 0.0259(15) 0.0199(14) 0.0332(16) 0.0055(12) 0.0059(13) 0.0043(12)
C27 0.0253(15) 0.0235(15) 0.0328(16) 0.0058(12) 0.0116(13) 0.0032(12)
C28 0.0191(13) 0.0180(13) 0.0258(14) -0.0008(11) 0.0001(11) 0.0024(10)
C29 0.0225(14) 0.0149(12) 0.0333(16) 0.0004(11) 0.0033(12) 0.0015(11)
C30 0.0214(14) 0.0188(13) 0.0296(15) 0.0015(11) 0.0078(11) -0.0003(11)
C31 0.0216(14) 0.0198(13) 0.0289(15) 0.0003(11) 0.0030(12) 0.0050(11)
C32 0.0237(16) 0.0348(19) 0.057(2) -0.0017(17) 0.0058(16) 0.0035(14)
C33 0.0348(18) 0.0239(16) 0.050(2) 0.0059(15) 0.0112(16) 0.0111(14)
C34 0.044(2) 0.0363(19) 0.0343(18) -0.0048(15) 0.0021(16) 0.0119(16)
C35 0.0243(15) 0.0203(14) 0.0240(14) -0.0016(11) -0.0011(12) 0.0037(12)

loop_
_atom_type_symbol
_atom_type_description
_atom_type_scat_dispersion_real
_atom_type_scat_dispersion_imag
_atom_type_scat_source
C C 0.0033 0.0016 'International Tables Vol C Tables 4.2.6.8 and 6.1.1.4'
H H 0.0000 0.0000 'International Tables Vol C Tables 4.2.6.8 and 6.1.1.4'
N N 0.0061 0.0033 'International Tables Vol C Tables 4.2.6.8 and 6.1.1.4'
O O 0.0106 0.0060 'International Tables Vol C Tables 4.2.6.8 and 6.1.1.4'
P P 0.1023 0.0942 'International Tables Vol C Tables 4.2.6.8 and 6.1.1.4'
S S 0.1246 0.1234 'International Tables Vol C Tables 4.2.6.8 and 6.1.1.4'
Pd Pd -0.9988 1.0072 'International Tables Vol C Tables 4.2.6.8 and 6.1.1.4'

loop_
_geom_angle_atom_site_label_1
_geom_angle_atom_site_label_2
_geom_angle_atom_site_label_3
_geom_angle
C35 Pd1 N2 90.38(11)
C35 Pd1 N1 93.31(11)
N2 Pd1 N1 174.62(9)
C35 Pd1 O1 175.41(11)
N2 Pd1 O1 87.98(9)
N1 Pd1 O1 88.63(8)
O3 S1 O2 114.20(13)
O3 S1 O1 110.72(12)
O2 S1 O1 112.54(14)
O3 S1 C1 106.78(13)
O2 S1 C1 105.69(13)
O1 S1 C1 106.29(12)
N1 P1 C8 106.82(14)
N1 P1 C20 110.89(14)
C8 P1 C20 112.14(17)
N1 P1 C14 115.74(12)
C8 P1 C14 107.03(16)
C20 P1 C14 104.28(15)
S1 O1 Pd1 124.35(12)
C6 N1 P1 123.79(18)
C6 N1 Pd1 115.43(17)
P1 N1 Pd1 120.19(13)
C30 N2 C26 117.1(2)
C30 N2 Pd1 126.5(2)
C26 N2 Pd1 116.38(19)
C2 C1 C6 120.5(3)
C2 C1 S1 117.5(2)
C6 C1 S1 121.9(2)
C1 C2 C3 121.9(3)
C1 C2 H2 119.1
C3 C2 H2 119.1
C4 C3 C2 117.6(3)
C4 C3 C7 121.8(3)
C2 C3 C7 120.5(3)
C3 C4 C5 120.8(3)
C3 C4 H4 119.6
C5 C4 H4 119.6
C6 C5 C4 121.7(3)
C6 C5 H5 119.2
C4 C5 H5 119.2
C5 C6 C1 117.5(2)
C5 C6 N1 122.1(2)
C1 C6 N1 120.4(2)
C3 C7 H7A 109.5
C3 C7 H7B 109.5
H7A C7 H7B 109.5
C3 C7 H7C 109.5
H7A C7 H7C 109.5
H7B C7 H7C 109.5
C13 C8 C9 120.1(3)
C13 C8 P1 122.6(3)
C9 C8 P1 117.1(3)
C10 C9 C8 119.8(4)
C10 C9 H9 120.1
C8 C9 H9 120.1
C11 C10 C9 119.7(4)
C11 C10 H10 120.2
C9 C10 H10 120.2
C10 C11 C12 121.0(3)
C10 C11 H11 119.5
C12 C11 H11 119.5
C11 C12 C13 119.9(4)
C11 C12 H12 120.1
C13 C12 H12 120.1
C8 C13 C12 119.4(4)
C8 C13 H13 120.3
C12 C13 H13 120.3
C15 C14 C19 119.4(3)
C15 C14 P1 120.2(2)
C19 C14 P1 120.4(2)
C14 C15 C16 120.1(3)
C14 C15 H15 119.9
C16 C15 H15 119.9
C17 C16 C15 119.7(3)
C17 C16 H16 120.1
C15 C16 H16 120.1
C18 C17 C16 120.5(3)
C18 C17 H17 119.8
C16 C17 H17 119.8
C19 C18 C17 120.1(3)
C19 C18 H18 119.9
C17 C18 H18 119.9
C18 C19 C14 120.1(3)
C18 C19 H19 120.0
C14 C19 H19 120.0
C25 C20 C21 118.8(3)
C25 C20 P1 122.5(3)
C21 C20 P1 118.5(3)
C22 C21 C20 120.6(3)
C22 C21 H21 119.7
C20 C21 H21 119.7
C23 C22 C21 119.9(4)
C23 C22 H22 120.0
C21 C22 H22 120.0
C22 C23 C24 120.2(3)
C22 C23 H23 119.9
C24 C23 H23 119.9
C23 C24 C25 120.9(3)
C23 C24 H24 119.5
C25 C24 H24 119.5
C20 C25 C24 119.5(3)
C20 C25 H25 120.2
C24 C25 H25 120.2
N2 C26 C27 122.9(3)
N2 C26 H26 118.5
C27 C26 H26 118.5
C26 C27 C28 120.6(3)
C26 C27 H27 119.7
C28 C27 H27 119.7
C29 C28 C27 116.1(3)
C29 C28 C31 123.9(3)
C27 C28 C31 120.1(3)
C30 C29 C28 120.3(3)
C30 C29 H29 119.8
C28 C29 H29 119.8
N2 C30 C29 122.9(3)
N2 C30 H30 118.5
C29 C30 H30 118.5
C33 C31 C34 109.8(3)
C33 C31 C28 112.4(3)
C34 C31 C28 108.9(3)
C33 C31 C32 107.8(3)
C34 C31 C32 108.9(3)
C28 C31 C32 108.9(3)
C31 C32 H32A 109.5
C31 C32 H32B 109.5
H32A C32 H32B 109.5
C31 C32 H32C 109.5
H32A C32 H32C 109.5
H32B C32 H32C 109.5
C31 C33 H33A 109.5
C31 C33 H33B 109.5
H33A C33 H33B 109.5
C31 C33 H33C 109.5
H33A C33 H33C 109.5
H33B C33 H33C 109.5
C31 C34 H34A 109.5
C31 C34 H34B 109.5
H34A C34 H34B 109.5
C31 C34 H34C 109.5
H34A C34 H34C 109.5
H34B C34 H34C 109.5
Pd1 C35 H35A 109(2)
Pd1 C35 H35B 105(2)
H35A C35 H35B 109(3)
Pd1 C35 H35C 110(2)
H35A C35 H35C 113(3)
H35B C35 H35C 109(3)

loop_
_geom_bond_atom_site_label_1
_geom_bond_atom_site_label_2
_geom_bond_distance
Pd1 C35 2.005(3)
Pd1 N2 2.029(2)
Pd1 N1 2.068(2)
Pd1 O1 2.171(2)
S1 O3 1.446(2)
S1 O2 1.448(2)
S1 O1 1.478(2)
S1 C1 1.780(3)
P1 N1 1.608(2)
P1 C8 1.800(3)
P1 C20 1.803(3)
P1 C14 1.808(3)
N1 C6 1.421(3)
N2 C30 1.340(4)
N2 C26 1.347(4)
C1 C2 1.388(4)
C1 C6 1.403(4)
C2 C3 1.392(4)
C2 H2 0.9300
C3 C4 1.390(4)
C3 C7 1.510(4)
C4 C5 1.392(4)
C4 H4 0.9300
C5 C6 1.391(4)
C5 H5 0.9300
C7 H7A 0.9600
C7 H7B 0.9600
C7 H7C 0.9600
C8 C13 1.391(5)
C8 C9 1.404(5)
C9 C10 1.395(4)
C9 H9 0.9300
C10 C11 1.373(5)
C10 H10 0.9300
C11 C12 1.390(5)
C11 H11 0.9300
C12 C13 1.397(4)
C12 H12 0.9300
C13 H13 0.9300
C14 C15 1.389(4)
C14 C19 1.404(4)
C15 C16 1.395(4)
C15 H15 0.9300
C16 C17 1.386(5)
C16 H16 0.9300
C17 C18 1.384(5)
C17 H17 0.9300
C18 C19 1.381(4)
C18 H18 0.9300
C19 H19 0.9300
C20 C25 1.390(5)
C20 C21 1.400(5)
C21 C22 1.394(4)
C21 H21 0.9300
C22 C23 1.370(5)
C22 H22 0.9300
C23 C24 1.372(5)
C23 H23 0.9300
C24 C25 1.399(5)
C24 H24 0.9300
C25 H25 0.9300
C26 C27 1.370(4)
C26 H26 0.9300
C27 C28 1.395(4)
C27 H27 0.9300
C28 C29 1.392(4)
C28 C31 1.529(4)
C29 C30 1.379(4)
C29 H29 0.9300
C30 H30 0.9300
C31 C33 1.523(4)
C31 C34 1.524(5)
C31 C32 1.538(4)
C32 H32A 0.9600
C32 H32B 0.9600
C32 H32C 0.9600
C33 H33A 0.9600
C33 H33B 0.9600
C33 H33C 0.9600
C34 H34A 0.9600
C34 H34B 0.9600
C34 H34C 0.9600
C35 H35A 0.92(4)
C35 H35B 0.96(4)
C35 H35C 0.96(4)

loop_
_geom_torsion_atom_site_label_1
_geom_torsion_atom_site_label_2
_geom_torsion_atom_site_label_3
_geom_torsion_atom_site_label_4
_geom_torsion
O3 S1 O1 Pd1 -150.20(14)
O2 S1 O1 Pd1 80.64(17)
C1 S1 O1 Pd1 -34.60(18)
N2 Pd1 O1 S1 176.53(16)
N1 Pd1 O1 S1 -7.64(16)
C8 P1 N1 C6 -148.0(2)
C20 P1 N1 C6 -25.5(3)
C14 P1 N1 C6 93.0(2)
C8 P1 N1 Pd1 22.8(2)
C20 P1 N1 Pd1 145.31(16)
C14 P1 N1 Pd1 -96.19(16)
C35 Pd1 N1 C6 -120.7(2)
O1 Pd1 N1 C6 55.16(18)
C35 Pd1 N1 P1 67.75(16)
O1 Pd1 N1 P1 -116.41(14)
C35 Pd1 N2 C30 48.8(3)
O1 Pd1 N2 C30 -126.9(3)
C35 Pd1 N2 C26 -130.7(2)
O1 Pd1 N2 C26 53.6(2)
O3 S1 C1 C2 -11.2(3)
O2 S1 C1 C2 110.8(2)
O1 S1 C1 C2 -129.4(2)
O3 S1 C1 C6 172.4(2)
O2 S1 C1 C6 -65.6(2)
O1 S1 C1 C6 54.2(2)
C6 C1 C2 C3 2.5(4)
S1 C1 C2 C3 -173.9(2)
C1 C2 C3 C4 -0.7(4)
C1 C2 C3 C7 -179.8(3)
C2 C3 C4 C5 -1.2(4)
C7 C3 C4 C5 177.8(3)
C3 C4 C5 C6 1.3(4)
C4 C5 C6 C1 0.5(4)
C4 C5 C6 N1 -177.3(3)
C2 C1 C6 C5 -2.3(4)
S1 C1 C6 C5 173.9(2)
C2 C1 C6 N1 175.4(2)
S1 C1 C6 N1 -8.3(4)
P1 N1 C6 C5 -64.1(3)
Pd1 N1 C6 C5 124.7(2)
P1 N1 C6 C1 118.2(2)
Pd1 N1 C6 C1 -53.0(3)
N1 P1 C8 C13 -122.4(3)
C20 P1 C8 C13 115.9(3)
C14 P1 C8 C13 2.1(3)
N1 P1 C8 C9 51.6(3)
C20 P1 C8 C9 -70.1(3)
C14 P1 C8 C9 176.2(2)
C13 C8 C9 C10 -0.7(5)
P1 C8 C9 C10 -174.9(2)
C8 C9 C10 C11 2.2(5)
C9 C10 C11 C12 -2.4(5)
C10 C11 C12 C13 1.0(5)
C9 C8 C13 C12 -0.7(5)
P1 C8 C13 C12 173.2(2)
C11 C12 C13 C8 0.6(5)
N1 P1 C14 C15 -1.4(3)
C8 P1 C14 C15 -120.3(2)
C20 P1 C14 C15 120.7(2)
N1 P1 C14 C19 178.3(2)
C8 P1 C14 C19 59.4(3)
C20 P1 C14 C19 -59.6(3)
C19 C14 C15 C16 -0.3(4)
P1 C14 C15 C16 179.4(2)
C14 C15 C16 C17 -2.4(4)
C15 C16 C17 C18 2.7(5)
C16 C17 C18 C19 -0.4(5)
C17 C18 C19 C14 -2.2(5)
C15 C14 C19 C18 2.6(4)
P1 C14 C19 C18 -177.1(2)
N1 P1 C20 C25 -88.5(3)
C8 P1 C20 C25 30.8(4)
C14 P1 C20 C25 146.3(3)
N1 P1 C20 C21 85.7(3)
C8 P1 C20 C21 -155.0(3)
C14 P1 C20 C21 -39.5(3)
C25 C20 C21 C22 0.8(5)
P1 C20 C21 C22 -173.6(3)
C20 C21 C22 C23 -0.9(5)
C21 C22 C23 C24 0.2(5)
C22 C23 C24 C25 0.7(5)
C21 C20 C25 C24 0.0(5)
P1 C20 C25 C24 174.2(3)
C23 C24 C25 C20 -0.8(5)
C30 N2 C26 C27 -1.0(5)
Pd1 N2 C26 C27 178.5(3)
N2 C26 C27 C28 0.4(5)
C26 C27 C28 C29 0.7(5)
C26 C27 C28 C31 179.8(3)
C27 C28 C29 C30 -1.3(4)
C31 C28 C29 C30 179.7(3)
C26 N2 C30 C29 0.4(5)
Pd1 N2 C30 C29 -179.1(2)
C28 C29 C30 N2 0.8(5)
C29 C28 C31 C33 -5.3(4)
C27 C28 C31 C33 175.7(3)
C29 C28 C31 C34 116.7(3)
C27 C28 C31 C34 -62.4(4)
C29 C28 C31 C32 -124.7(3)
C27 C28 C31 C32 56.3(4)
